data_7029163
loop_
_publ_author_name
'Thio, Yude'
'Yang, Xiandong'
'Vittal, Jagadese J.'

_publ_section_title
;
 Influence of inductive effects and steric encumbrance on the catecholase
 activities of copper(ii) complexes of reduced Schiff base ligands.
;
_journal_issue 9
_journal_name_full 'Dalton transactions (Cambridge, England : 2003)'
_journal_page_first 3545
_journal_page_last 3556
_journal_paper_doi 10.1039/c3dt52829d
_journal_volume 43
_journal_year 2014
_chemical_formula_sum 'C20 H24 Br2 Cu2 N2 O8'
_chemical_formula_weight 707.31
_chemical_name_systematic
; 
 ? 
;
_space_group_IT_number 4
_symmetry_cell_setting monoclinic
_symmetry_space_group_name_Hall 'P 2yb'
_symmetry_space_group_name_H-M 'P 1 21 1'
_atom_sites_solution_hydrogens geom
_atom_sites_solution_primary direct
_atom_sites_solution_secondary difmap
_audit_creation_method SHELXL-97
_cell_angle_alpha 90.00
_cell_angle_beta 117.640(4)
_cell_angle_gamma 90.00
_cell_formula_units_Z 2
_cell_length_a 13.1442(16)
_cell_length_b 7.2517(9)
_cell_length_c 13.7162(17)
_cell_measurement_reflns_used 9567
_cell_measurement_temperature 100(2)
_cell_measurement_theta_max 31.82
_cell_measurement_theta_min 2.81
_cell_volume 1158.2(3)
_computing_cell_refinement 'Bruker SMART'
_computing_data_collection 'Bruker SMART'
_computing_data_reduction 'Bruker SAINT'
_computing_molecular_graphics 'Bruker SHELXTL'
_computing_publication_material 'Bruker SHELXTL'
_computing_structure_refinement 'SHELXL-97 (Sheldrick, 1997)'
_computing_structure_solution 'SHELXS-97 (Sheldrick, 1990)'
_diffrn_ambient_temperature 100(2)
_diffrn_measured_fraction_theta_full 0.999
_diffrn_measured_fraction_theta_max 0.999
_diffrn_measurement_device_type 'CCD area detector'
_diffrn_measurement_method 'phi and omega scans'
_diffrn_radiation_monochromator graphite
_diffrn_radiation_source 'fine-focus sealed tube'
_diffrn_radiation_type MoK\a
_diffrn_radiation_wavelength 0.71073
_diffrn_reflns_av_R_equivalents 0.0293
_diffrn_reflns_av_sigmaI/netI 0.0193
_diffrn_reflns_limit_h_max 17
_diffrn_reflns_limit_h_min -17
_diffrn_reflns_limit_k_max 9
_diffrn_reflns_limit_k_min -9
_diffrn_reflns_limit_l_max 17
_diffrn_reflns_limit_l_min -17
_diffrn_reflns_number 51200
_diffrn_reflns_theta_full 27.50
_diffrn_reflns_theta_max 27.50
_diffrn_reflns_theta_min 2.93
_exptl_absorpt_coefficient_mu 5.337
_exptl_absorpt_correction_T_max 0.8563
_exptl_absorpt_correction_T_min 0.3838
_exptl_absorpt_correction_type multi-scan
_exptl_absorpt_process_details 'SADABS (Sheldrick, 2008)'
_exptl_crystal_colour green
_exptl_crystal_density_diffrn 2.028
_exptl_crystal_density_meas ?
_exptl_crystal_density_method 'not measured'
_exptl_crystal_description Rod
_exptl_crystal_F_000 700
_exptl_crystal_size_max 0.48
_exptl_crystal_size_mid 0.14
_exptl_crystal_size_min 0.03
_refine_diff_density_max 1.734
_refine_diff_density_min -0.816
_refine_diff_density_rms 0.094
_refine_ls_abs_structure_details 'Flack H D (1983), Acta Cryst. A39, 876-881'
_refine_ls_abs_structure_Flack 0.028(7)
_refine_ls_extinction_method none
_refine_ls_goodness_of_fit_ref 1.014
_refine_ls_hydrogen_treatment mixed
_refine_ls_matrix_type full
_refine_ls_number_parameters 327
_refine_ls_number_reflns 5269
_refine_ls_number_restraints 8
_refine_ls_restrained_S_all 1.013
_refine_ls_R_factor_all 0.0230
_refine_ls_R_factor_gt 0.0219
_refine_ls_shift/su_max 0.001
_refine_ls_shift/su_mean 0.000
_refine_ls_structure_factor_coef Fsqd
_refine_ls_weighting_details 'calc w=1/[\s^2^(Fo^2^)+(0.0350P)^2^+1.1687P] where P=(Fo^2^+2Fc^2^)/3'
_refine_ls_weighting_scheme calc
_refine_ls_wR_factor_gt 0.0565
_refine_ls_wR_factor_ref 0.0571
_reflns_number_gt 5126
_reflns_number_total 5269
_reflns_threshold_expression >2sigma(I)
_cod_data_source_file c3dt52829d.txt
_cod_data_source_block Compound_5a
_cod_depositor_comments
;
The following automatic conversions were performed:

'_symmetry_cell_setting' value 'Monoclinic' changed to 'monoclinic'
according to
/usr/data/users/saulius/automatic-downloads/current/RSC/lib/dictionaries/cif_core.dic
dictionary named 'cif_core.dic' version 2.4.2 from 2011-04-26.

Automatic conversion script
Id: cif_fix_values 2281 2013-09-26 08:29:07Z andrius 

The following automatic conversions were performed:

'_exptl_crystal_density_meas' value 'not measured' was changed to '?'
- the value is perceived as not measured.

Automatic conversion script
Id: cif_fix_values 3008 2015-01-20 13:52:24Z robertas 
;
_cod_original_cell_volume 1158.2(2)
_cod_original_sg_symbol_H-M P2(1)
_cod_database_code 7029163

loop_
_symmetry_equiv_pos_as_xyz
'x, y, z'
'-x, y+1/2, -z'

loop_
_atom_site_label
_atom_site_type_symbol
_atom_site_fract_x
_atom_site_fract_y
_atom_site_fract_z
_atom_site_U_iso_or_equiv
_atom_site_adp_type
_atom_site_occupancy
_atom_site_symmetry_multiplicity
_atom_site_calc_flag
_atom_site_refinement_flags
Cu1 Cu 0.62469(3) 0.59774(5) 0.17327(3) 0.01280(8) Uani 1 1 d .
Cu2 Cu 0.86991(3) 0.56733(5) 0.34298(3) 0.01673(9) Uani 1 1 d .
Br1 Br 0.53145(2) 0.42730(4) 0.64834(2) 0.01438(7) Uani 1 1 d .
Br2 Br 0.96095(2) 0.69328(4) -0.14025(2) 0.01591(7) Uani 1 1 d .
O1 O 0.71754(16) 0.5039(3) 0.32231(16) 0.0130(4) Uani 1 1 d .
C1 C 0.6772(2) 0.4878(4) 0.3967(2) 0.0121(5) Uani 1 1 d .
C2 C 0.7451(2) 0.5326(4) 0.5069(2) 0.0141(6) Uani 1 1 d .
H2A H 0.8213 0.5758 0.5308 0.017 Uiso 1 1 calc R
C3 C 0.7026(2) 0.5147(4) 0.5828(2) 0.0138(5) Uani 1 1 d .
H3 H 0.7491 0.5467 0.6578 0.017 Uiso 1 1 calc R
C4 C 0.5921(2) 0.4500(4) 0.5475(2) 0.0128(5) Uani 1 1 d .
C5 C 0.5229(2) 0.4071(4) 0.4382(2) 0.0126(5) Uani 1 1 d .
H5 H 0.4466 0.3653 0.4151 0.015 Uiso 1 1 calc R
C6 C 0.5638(2) 0.4244(4) 0.3615(2) 0.0115(5) Uani 1 1 d .
C7 C 0.4872(2) 0.3787(4) 0.2428(2) 0.0122(5) Uani 1 1 d .
H7C H 0.5196 0.2735 0.2204 0.015 Uiso 1 1 calc R
H7D H 0.4102 0.3429 0.2326 0.015 Uiso 1 1 calc R
N1 N 0.47737(19) 0.5433(3) 0.17324(19) 0.0109(4) Uani 1 1 d .
H1 H 0.467(3) 0.641(5) 0.199(3) 0.013 Uiso 1 1 d .
C8 C 0.3860(2) 0.5274(4) 0.0579(2) 0.0121(5) Uani 1 1 d .
H8 H 0.3826 0.3951 0.0361 0.014 Uiso 1 1 calc R
C9 C 0.4235(2) 0.6388(4) -0.0150(2) 0.0148(6) Uani 1 1 d .
C10 C 0.2678(2) 0.5786(5) 0.0434(2) 0.0175(6) Uani 1 1 d .
H10A H 0.2494 0.5022 0.0921 0.026 Uiso 1 1 calc R
H10B H 0.2105 0.5576 -0.0332 0.026 Uiso 1 1 calc R
H10C H 0.2671 0.7089 0.0620 0.026 Uiso 1 1 calc R
O2 O 0.53049(16) 0.6710(3) 0.02339(16) 0.0177(4) Uani 1 1 d .
O3 O 0.35128(16) 0.6834(3) -0.10965(16) 0.0189(4) Uani 1 1 d .
O4 O 0.77907(16) 0.6331(3) 0.18877(16) 0.0139(4) Uani 1 1 d .
C11 C 0.8226(2) 0.6329(4) 0.1173(2) 0.0114(5) Uani 1 1 d .
C12 C 0.7547(2) 0.5795(4) 0.0079(2) 0.0128(5) Uani 1 1 d .
H12 H 0.6796 0.5331 -0.0143 0.015 Uiso 1 1 calc R
C13 C 0.7957(2) 0.5934(4) -0.0688(2) 0.0137(5) Uani 1 1 d .
H13 H 0.7481 0.5596 -0.1433 0.016 Uiso 1 1 calc R
C14 C 0.9060(2) 0.6565(4) -0.0362(2) 0.0122(5) Uani 1 1 d .
C15 C 0.9766(2) 0.7031(4) 0.0730(2) 0.0119(5) Uani 1 1 d .
H15 H 1.0530 0.7428 0.0950 0.014 Uiso 1 1 calc R
C16 C 0.9360(2) 0.6919(4) 0.1504(2) 0.0122(5) Uani 1 1 d .
C17 C 1.0104(2) 0.7706(5) 0.2643(2) 0.0163(6) Uani 1 1 d .
H17A H 1.0895 0.7837 0.2739 0.020 Uiso 1 1 calc R
H17B H 0.9821 0.8960 0.2669 0.020 Uiso 1 1 calc R
N2 N 1.01627(19) 0.6664(4) 0.35794(19) 0.0158(5) Uani 1 1 d .
H2 H 1.050(3) 0.747(5) 0.424(3) 0.019 Uiso 1 1 d .
C18 C 1.0956(2) 0.5065(4) 0.4015(2) 0.0162(6) Uani 1 1 d .
H18 H 1.0693 0.4093 0.3432 0.019 Uiso 1 1 calc R
C19 C 1.0747(2) 0.4347(4) 0.4972(2) 0.0145(5) Uani 1 1 d .
C20 C 1.2211(3) 0.5462(5) 0.4366(3) 0.0217(7) Uani 1 1 d .
H20A H 1.2299 0.5840 0.3723 0.033 Uiso 1 1 calc R
H20B H 1.2666 0.4349 0.4688 0.033 Uiso 1 1 calc R
H20C H 1.2478 0.6455 0.4913 0.033 Uiso 1 1 calc R
O5 O 0.97170(16) 0.4489(3) 0.48307(16) 0.0167(4) Uani 1 1 d .
O6 O 1.15361(18) 0.3665(3) 0.57977(18) 0.0229(5) Uani 1 1 d .
O7 O 0.62431(18) 0.8993(3) 0.24385(17) 0.0171(4) Uani 1 1 d D
H7A H 0.677(2) 0.910(5) 0.300(2) 0.021 Uiso 1 1 d D
H7B H 0.631(3) 0.986(4) 0.214(3) 0.021 Uiso 1 1 d D
O8 O 0.8795(2) 0.2254(4) 0.2680(2) 0.0260(6) Uani 1 1 d D
H8A H 0.872(3) 0.146(5) 0.303(3) 0.031 Uiso 1 1 d D
H8B H 0.817(2) 0.222(6) 0.219(3) 0.031 Uiso 1 1 d D

loop_
_atom_site_aniso_label
_atom_site_aniso_U_11
_atom_site_aniso_U_22
_atom_site_aniso_U_33
_atom_site_aniso_U_23
_atom_site_aniso_U_13
_atom_site_aniso_U_12
Cu1 0.00677(15) 0.02214(18) 0.00900(15) 0.00420(13) 0.00323(12) -0.00020(13)
Cu2 0.00784(16) 0.0302(2) 0.01161(16) 0.00725(15) 0.00405(14) 0.00055(14)
Br1 0.01745(14) 0.01642(13) 0.01331(13) 0.00115(11) 0.01054(11) -0.00071(11)
Br2 0.01749(14) 0.02097(14) 0.01278(13) -0.00059(11) 0.00999(11) -0.00170(11)
O1 0.0081(9) 0.0212(10) 0.0112(9) 0.0011(8) 0.0056(8) -0.0008(8)
C1 0.0122(13) 0.0118(12) 0.0146(13) 0.0031(11) 0.0082(11) 0.0033(10)
C2 0.0121(13) 0.0145(14) 0.0152(13) 0.0011(11) 0.0058(11) -0.0008(10)
C3 0.0145(13) 0.0162(14) 0.0101(12) 0.0019(11) 0.0052(11) 0.0026(11)
C4 0.0144(13) 0.0124(13) 0.0133(13) 0.0022(10) 0.0080(11) 0.0025(10)
C5 0.0108(12) 0.0122(13) 0.0149(13) 0.0004(11) 0.0060(11) -0.0015(10)
C6 0.0132(12) 0.0103(11) 0.0108(12) -0.0001(11) 0.0053(10) 0.0001(11)
C7 0.0130(13) 0.0135(13) 0.0105(12) 0.0006(10) 0.0059(11) -0.0015(10)
N1 0.0090(10) 0.0122(12) 0.0105(11) 0.0000(9) 0.0039(9) 0.0009(8)
C8 0.0096(12) 0.0141(13) 0.0091(12) -0.0004(10) 0.0015(10) -0.0006(10)
C9 0.0132(12) 0.0181(14) 0.0137(13) -0.0031(11) 0.0069(11) 0.0015(10)
C10 0.0095(12) 0.0214(15) 0.0202(14) 0.0050(12) 0.0057(11) 0.0023(11)
O2 0.0113(10) 0.0285(11) 0.0132(10) 0.0037(10) 0.0055(8) -0.0014(9)
O3 0.0117(9) 0.0321(12) 0.0101(9) 0.0039(9) 0.0028(8) 0.0036(9)
O4 0.0071(8) 0.0247(11) 0.0098(9) 0.0031(8) 0.0037(7) 0.0012(8)
C11 0.0091(12) 0.0121(13) 0.0119(13) 0.0039(10) 0.0040(10) 0.0020(9)
C12 0.0112(12) 0.0130(13) 0.0161(13) 0.0011(11) 0.0079(11) 0.0000(10)
C13 0.0150(13) 0.0137(13) 0.0132(12) -0.0007(11) 0.0072(11) -0.0004(11)
C14 0.0166(13) 0.0115(13) 0.0121(12) 0.0009(10) 0.0097(11) 0.0025(10)
C15 0.0105(12) 0.0123(13) 0.0130(12) 0.0014(11) 0.0056(11) 0.0000(10)
C16 0.0101(12) 0.0141(12) 0.0124(12) 0.0026(11) 0.0052(10) 0.0007(11)
C17 0.0129(13) 0.0229(15) 0.0132(13) 0.0013(12) 0.0061(11) -0.0020(11)
N2 0.0131(11) 0.0204(13) 0.0134(11) -0.0008(10) 0.0058(9) -0.0009(10)
C18 0.0130(13) 0.0186(14) 0.0202(14) -0.0030(12) 0.0104(12) -0.0024(12)
C19 0.0133(12) 0.0141(12) 0.0145(13) 0.0016(11) 0.0052(11) 0.0006(11)
C20 0.0122(14) 0.0227(16) 0.0295(17) 0.0043(13) 0.0091(13) 0.0007(11)
O5 0.0106(10) 0.0275(12) 0.0110(10) 0.0071(9) 0.0041(8) 0.0036(9)
O6 0.0133(10) 0.0274(12) 0.0211(11) 0.0067(9) 0.0022(9) 0.0011(9)
O7 0.0141(10) 0.0233(12) 0.0128(10) -0.0005(9) 0.0052(8) -0.0017(9)
O8 0.0162(11) 0.0385(16) 0.0202(12) -0.0019(10) 0.0057(10) -0.0011(10)

loop_
_atom_type_symbol
_atom_type_description
_atom_type_scat_dispersion_real
_atom_type_scat_dispersion_imag
_atom_type_scat_source
C C 0.0033 0.0016 'International Tables Vol C Tables 4.2.6.8 and 6.1.1.4'
H H 0.0000 0.0000 'International Tables Vol C Tables 4.2.6.8 and 6.1.1.4'
N N 0.0061 0.0033 'International Tables Vol C Tables 4.2.6.8 and 6.1.1.4'
O O 0.0106 0.0060 'International Tables Vol C Tables 4.2.6.8 and 6.1.1.4'
Cu Cu 0.3201 1.2651 'International Tables Vol C Tables 4.2.6.8 and 6.1.1.4'
Br Br -0.2901 2.4595 'International Tables Vol C Tables 4.2.6.8 and 6.1.1.4'

loop_
_geom_angle_atom_site_label_1
_geom_angle_atom_site_label_2
_geom_angle_atom_site_label_3
_geom_angle
O2 Cu1 O1 175.69(10)
O2 Cu1 O4 101.62(8)
O1 Cu1 O4 79.57(8)
O2 Cu1 N1 84.83(9)
O1 Cu1 N1 93.85(9)
O4 Cu1 N1 173.22(9)
O2 Cu1 O7 93.38(9)
O1 Cu1 O7 90.71(8)
O4 Cu1 O7 91.89(8)
N1 Cu1 O7 89.81(9)
O2 Cu1 Cu2 141.58(6)
O1 Cu1 Cu2 39.93(6)
O4 Cu1 Cu2 40.01(6)
N1 Cu1 Cu2 133.59(7)
O7 Cu1 Cu2 87.48(5)
O1 Cu2 O4 80.11(8)
O1 Cu2 O5 103.19(9)
O4 Cu2 O5 165.88(9)
O1 Cu2 N2 172.11(10)
O4 Cu2 N2 95.78(9)
O5 Cu2 N2 82.43(9)
O1 Cu2 Cu1 40.19(6)
O4 Cu2 Cu1 40.29(6)
O5 Cu2 Cu1 142.88(6)
N2 Cu2 Cu1 134.65(7)
C1 O1 Cu2 130.32(17)
C1 O1 Cu1 123.03(16)
Cu2 O1 Cu1 99.88(9)
O1 C1 C2 121.3(2)
O1 C1 C6 119.3(2)
C2 C1 C6 119.4(2)
C1 C2 C3 120.7(3)
C1 C2 H2A 119.6
C3 C2 H2A 119.6
C4 C3 C2 119.3(3)
C4 C3 H3 120.4
C2 C3 H3 120.4
C5 C4 C3 120.8(3)
C5 C4 Br1 119.0(2)
C3 C4 Br1 120.2(2)
C4 C5 C6 120.6(2)
C4 C5 H5 119.7
C6 C5 H5 119.7
C5 C6 C1 119.2(2)
C5 C6 C7 120.0(2)
C1 C6 C7 120.8(2)
N1 C7 C6 109.4(2)
N1 C7 H7C 109.8
C6 C7 H7C 109.8
N1 C7 H7D 109.8
C6 C7 H7D 109.8
H7C C7 H7D 108.2
C8 N1 C7 114.0(2)
C8 N1 Cu1 108.94(16)
C7 N1 Cu1 111.39(17)
C8 N1 H1 108(2)
C7 N1 H1 113(2)
Cu1 N1 H1 101(2)
N1 C8 C10 113.2(2)
N1 C8 C9 108.0(2)
C10 C8 C9 113.9(2)
N1 C8 H8 107.1
C10 C8 H8 107.1
C9 C8 H8 107.1
O3 C9 O2 123.1(3)
O3 C9 C8 119.7(2)
O2 C9 C8 117.0(2)
C8 C10 H10A 109.5
C8 C10 H10B 109.5
H10A C10 H10B 109.5
C8 C10 H10C 109.5
H10A C10 H10C 109.5
H10B C10 H10C 109.5
C9 O2 Cu1 115.61(19)
C11 O4 Cu2 122.56(16)
C11 O4 Cu1 133.72(17)
Cu2 O4 Cu1 99.70(9)
O4 C11 C12 120.4(2)
O4 C11 C16 120.6(2)
C12 C11 C16 118.9(2)
C13 C12 C11 120.9(3)
C13 C12 H12 119.6
C11 C12 H12 119.6
C14 C13 C12 119.7(3)
C14 C13 H13 120.1
C12 C13 H13 120.1
C13 C14 C15 120.3(2)
C13 C14 Br2 120.8(2)
C15 C14 Br2 118.8(2)
C14 C15 C16 120.5(2)
C14 C15 H15 119.8
C16 C15 H15 119.8
C15 C16 C11 119.6(2)
C15 C16 C17 118.1(2)
C11 C16 C17 121.8(2)
N2 C17 C16 117.2(3)
N2 C17 H17A 108.0
C16 C17 H17A 108.0
N2 C17 H17B 108.0
C16 C17 H17B 108.0
H17A C17 H17B 107.3
C17 N2 C18 119.8(2)
C17 N2 Cu2 116.48(18)
C18 N2 Cu2 103.04(18)
C17 N2 H2 109(2)
C18 N2 H2 99(2)
Cu2 N2 H2 108(2)
N2 C18 C20 115.8(3)
N2 C18 C19 103.6(2)
C20 C18 C19 112.9(2)
N2 C18 H18 108.0
C20 C18 H18 108.0
C19 C18 H18 108.0
O6 C19 O5 123.5(3)
O6 C19 C18 120.7(3)
O5 C19 C18 115.8(2)
C18 C20 H20A 109.5
C18 C20 H20B 109.5
H20A C20 H20B 109.5
C18 C20 H20C 109.5
H20A C20 H20C 109.5
H20B C20 H20C 109.5
C19 O5 Cu2 112.13(18)
Cu1 O7 H7A 109(3)
Cu1 O7 H7B 120(3)
H7A O7 H7B 100(3)
H8A O8 H8B 97(3)

loop_
_geom_bond_atom_site_label_1
_geom_bond_atom_site_label_2
_geom_bond_distance
Cu1 O2 1.918(2)
Cu1 O1 1.954(2)
Cu1 O4 1.9566(19)
Cu1 N1 1.976(2)
Cu1 O7 2.392(2)
Cu1 Cu2 2.9824(5)
Cu2 O1 1.9431(19)
Cu2 O4 1.9452(19)
Cu2 O5 1.958(2)
Cu2 N2 1.973(2)
Br1 C4 1.897(3)
Br2 C14 1.893(3)
O1 C1 1.356(3)
C1 C2 1.391(4)
C1 C6 1.414(4)
C2 C3 1.397(4)
C2 H2A 0.9500
C3 C4 1.383(4)
C3 H3 0.9500
C4 C5 1.380(4)
C5 C6 1.391(4)
C5 H5 0.9500
C6 C7 1.501(4)
C7 N1 1.496(3)
C7 H7C 0.9900
C7 H7D 0.9900
N1 C8 1.482(3)
N1 H1 0.83(4)
C8 C10 1.518(4)
C8 C9 1.534(4)
C8 H8 1.0000
C9 O3 1.244(3)
C9 O2 1.273(3)
C10 H10A 0.9800
C10 H10B 0.9800
C10 H10C 0.9800
O4 C11 1.345(3)
C11 C12 1.398(4)
C11 C16 1.408(4)
C12 C13 1.391(4)
C12 H12 0.9500
C13 C14 1.382(4)
C13 H13 0.9500
C14 C15 1.389(4)
C15 C16 1.394(4)
C15 H15 0.9500
C16 C17 1.518(4)
C17 N2 1.461(4)
C17 H17A 0.9900
C17 H17B 0.9900
N2 C18 1.487(4)
N2 H2 0.99(4)
C18 C20 1.516(4)
C18 C19 1.549(4)
C18 H18 1.0000
C19 O6 1.230(4)
C19 O5 1.280(3)
C20 H20A 0.9800
C20 H20B 0.9800
C20 H20C 0.9800
O7 H7A 0.77(2)
O7 H7B 0.78(2)
O8 H8A 0.79(2)
O8 H8B 0.79(2)

loop_
_geom_hbond_atom_site_label_D
_geom_hbond_atom_site_label_H
_geom_hbond_atom_site_label_A
_geom_hbond_distance_DH
_geom_hbond_distance_HA
_geom_hbond_distance_DA
_geom_hbond_angle_DHA
_geom_hbond_site_symmetry_A
O7 H7A O6 0.77(2) 2.09(2) 2.807(3) 157(4) 2_756
O7 H7A O1 0.77(2) 2.98(4) 3.107(3) 92(3) .
O8 H8A O6 0.79(2) 2.70(2) 3.488(4) 179(4) 2_746
O8 H8B O3 0.79(2) 2.03(2) 2.811(3) 169(4) 2_645
N1 H1 O7 0.83(4) 2.65(4) 3.098(3) 116(3) .
N1 H1 Br1 0.83(4) 2.94(4) 3.744(2) 163(3) 2_656
N2 H2 O5 0.99(4) 2.05(4) 2.942(3) 149(3) 2_756
